data_7050039
loop_
_publ_author_name
'Sofia I. Pascu'
'Karl S. Coleman'
'A. R. Cowley'
'Malcolm L. H. Green'
'Nicholas H. Rees'

_publ_section_title
;
 New group 10 complexes of the bulky iminophosphine ligands
 [Ph2PCH2C(Ph)?N(2,6-R2C6H3)], where R = Me, iPr
;
_journal_issue 2
_journal_name_full 'New Journal of Chemistry'
_journal_page_first 385
_journal_paper_doi 10.1039/b412391c
_journal_volume 29
_journal_year 2005
_chemical_absolute_configuration unk
_chemical_compound_source
;
?
;
_chemical_formula_moiety ' C28 H26 I2 N1 P1 Pd1 '
_chemical_formula_sum 'C28 H26 I2 N P Pd'
_chemical_formula_weight 767.71
_chemical_name_systematic
;
?
;
_space_group_IT_number 4
_symmetry_cell_setting monoclinic
_symmetry_space_group_name_Hall 'P 2yb'
_symmetry_space_group_name_H-M 'P 1 21 1'
_atom_sites_solution_hydrogens geom
_atom_sites_solution_primary direct
_cell_angle_alpha 90
_cell_angle_beta 99.3449(9)
_cell_angle_gamma 90
_cell_formula_units_Z 4
_cell_length_a 10.4664(2)
_cell_length_b 16.3356(3)
_cell_length_c 16.3526(3)
_cell_measurement_reflns_used 44207
_cell_measurement_temperature 150
_cell_measurement_theta_max 28
_cell_measurement_theta_min 5
_cell_volume 2758.78(9)
_computing_cell_refinement
;
Denzo/Scalepack (Otwinowski & Minor, 1996)
;
_computing_data_collection
;
COLLECT (Nonius BV, 1997)
;
_computing_data_reduction
;
Denzo/Scalepack (Otwinowski & Minor, 1996)
;
_computing_molecular_graphics
;
CAMERON (Watkin et al 1996)
;
_computing_publication_material
;
CRYSTALS (Watkin et al 2003)
;
_computing_structure_refinement
;
CRYSTALS (Watkin et al 2003)
;
_computing_structure_solution
;
SIR92 (Altomare et al, 1994)
;
_diffrn_ambient_temperature 150
_diffrn_measured_fraction_theta_full 0.990
_diffrn_measured_fraction_theta_max 0.992
_diffrn_measurement_device_type
;
Nonius KappaCCD
;
_diffrn_measurement_method \w
_diffrn_radiation_monochromator graphite
_diffrn_radiation_type 'Mo K\a'
_diffrn_radiation_wavelength 0.71073
_diffrn_reflns_av_R_equivalents 0.05
_diffrn_reflns_limit_h_max 13
_diffrn_reflns_limit_h_min -13
_diffrn_reflns_limit_k_max 21
_diffrn_reflns_limit_k_min -21
_diffrn_reflns_limit_l_max 21
_diffrn_reflns_limit_l_min -21
_diffrn_reflns_number 44207
_diffrn_reflns_theta_full 25.000
_diffrn_reflns_theta_max 27.48
_diffrn_reflns_theta_min 5.12
_diffrn_standards_decay_% 0.00
_diffrn_standards_interval_count 0
_diffrn_standards_interval_time 0
_diffrn_standards_number 0
_exptl_absorpt_coefficient_mu 2.985
_exptl_absorpt_correction_T_max 0.86
_exptl_absorpt_correction_T_min 0.74
_exptl_absorpt_correction_type multi-scan
_exptl_absorpt_process_details
;
Denzo/Scalepack (Otwinowski & Minor, 1996)
;
_exptl_crystal_colour ' red '
_exptl_crystal_density_diffrn 1.848
_exptl_crystal_density_meas ?
_exptl_crystal_description ' block '
_exptl_crystal_F_000 1472
_exptl_crystal_size_max 0.20
_exptl_crystal_size_mid 0.10
_exptl_crystal_size_min 0.05
_refine_diff_density_max 1.77
_refine_diff_density_min -1.63
_refine_ls_abs_structure_details 'Flack, 5904 Friedel-pairs'
_refine_ls_abs_structure_Flack 0.005(15)
_refine_ls_extinction_method None
_refine_ls_goodness_of_fit_ref 1.0700
_refine_ls_hydrogen_treatment mixed
_refine_ls_matrix_type full
_refine_ls_number_parameters 595
_refine_ls_number_reflns 10511
_refine_ls_number_restraints 1
_refine_ls_R_factor_all 0.0408
_refine_ls_R_factor_gt 0.0304
_refine_ls_shift/su_max 0.019763
_refine_ls_structure_factor_coef F
_refine_ls_weighting_details
;
Method, part 1, Chebychev polynomial, (Watkin, 1994, Prince, 1982)
[weight] = 1.0/[A~0~*T~0~(x)+A~1~*T~1~(x) ... +A~n-1~]*T~n-1~(x)]
where A~i~ are the Chebychev coefficients listed below and x= Fcalc/Fmax
Method = Robust Weighting (Prince, 1982)
W = [weight] * [1-(deltaF/6*sigmaF)^2^]^2^
A~i~ are:
2.15 -1.22 1.38
;
_refine_ls_weighting_scheme calc
_refine_ls_wR_factor_all 0.0346
_refine_ls_wR_factor_gt 0.0333
_refine_ls_wR_factor_ref 0.0333
_reflns_limit_h_max 13
_reflns_limit_h_min -13
_reflns_limit_k_max 21
_reflns_limit_k_min -20
_reflns_limit_l_max 21
_reflns_limit_l_min 0
_reflns_number_gt 10511
_reflns_number_total 12405
_reflns_threshold_expression I>3.00u(I)
_cod_data_source_file b412391c.txt
_cod_data_source_block 7
_cod_depositor_comments
;
The following automatic conversions were performed:
'_symmetry_cell_setting' value 'Monoclinic' changed to 'monoclinic'
according to '/home/adriana/struct/CIF-dictionaries/cif_core.dic'
dictionary named 'cif_core.dic' version 2.4.1 from 2010-06-29.

Automatic conversion script
Id: cif_fix_enum 1555 2011-01-17 13:19:09Z saulius 
;
_cod_original_sg_symbol_H-M 'P 1 21 1 '
_cod_original_formula_sum ' C28 H26 I2 N1 P1 Pd1 '
_cod_database_code 7050039

loop_
_symmetry_equiv_pos_as_xyz
x,y,z
-x,y+1/2,-z

loop_
_atom_site_label
_atom_site_type_symbol
_atom_site_fract_x
_atom_site_fract_y
_atom_site_fract_z
_atom_site_U_iso_or_equiv
_atom_site_occupancy
_atom_site_adp_type
_atom_site_refinement_flags_posn
_atom_site_refinement_flags_adp
_atom_site_refinement_flags_occupancy
_atom_site_disorder_assembly
_atom_site_disorder_group
_atom_site_attached_hydrogens
Pd1 Pd 0.16836(4) 0.08639(4) 0.10975(2) 0.0227 1.0000 Uani . . . . . .
I1 I 0.00995(5) 0.19123(4) 0.02391(3) 0.0445 1.0000 Uani . . . . . .
I2 I 0.36258(4) 0.16563(4) 0.07064(2) 0.0356 1.0000 Uani . . . . . .
P1 P 0.29165(14) 0.00145(9) 0.19551(8) 0.0243 1.0000 Uani . . . . . .
N1 N 0.0223(4) 0.0087(3) 0.1401(3) 0.0243 1.0000 Uani . . . . . .
C1 C 0.0418(5) -0.0360(3) 0.2054(3) 0.0247 1.0000 Uani . . . . . .
C2 C 0.1709(6) -0.0290(4) 0.2602(3) 0.0294 1.0000 Uani . . . . . .
C3 C -0.1001(5) 0.0060(4) 0.0845(4) 0.0313 1.0000 Uani . . . . . .
C4 C -0.1011(7) -0.0371(4) 0.0080(4) 0.0393 1.0000 Uani . . . . . .
C5 C -0.2192(9) -0.0441(6) -0.0444(5) 0.0589 1.0000 Uani . . . . . .
C6 C -0.3222(10) -0.0050(7) -0.0277(6) 0.0751 1.0000 Uani . . . . . .
C7 C -0.3225(8) 0.0404(6) 0.0430(7) 0.0701 1.0000 Uani . . . . . .
C8 C -0.2059(7) 0.0469(4) 0.1050(5) 0.0449 1.0000 Uani . . . . . .
C9 C 0.0159(8) -0.0751(4) -0.0132(4) 0.0478 1.0000 Uani . . . . . .
C10 C -0.1983(9) 0.0948(5) 0.1821(7) 0.0680 1.0000 Uani . . . . . .
C11 C -0.0543(5) -0.0944(3) 0.2320(3) 0.0260 1.0000 Uani . . . . . .
C12 C -0.1343(6) -0.1435(4) 0.1774(4) 0.0349 1.0000 Uani . . . . . .
C13 C -0.2220(6) -0.1951(4) 0.2074(4) 0.0407 1.0000 Uani . . . . . .
C14 C -0.2283(6) -0.1982(4) 0.2917(5) 0.0418 1.0000 Uani . . . . . .
C15 C -0.1475(6) -0.1513(4) 0.3459(4) 0.0359 1.0000 Uani . . . . . .
C16 C -0.0596(5) -0.0975(4) 0.3177(3) 0.0308 1.0000 Uani . . . . . .
C17 C 0.3373(5) -0.0918(3) 0.1482(3) 0.0295 1.0000 Uani . . . . . .
C18 C 0.2857(10) -0.1662(4) 0.1621(7) 0.0693 1.0000 Uani . . . . . .
C19 C 0.3200(11) -0.2359(5) 0.1210(9) 0.0887 1.0000 Uani . . . . . .
C20 C 0.4022(9) -0.2307(5) 0.0654(6) 0.0592 1.0000 Uani . . . . . .
C21 C 0.4533(13) -0.1558(6) 0.0504(7) 0.0888 1.0000 Uani . . . . . .
C22 C 0.4204(11) -0.0866(5) 0.0914(6) 0.0721 1.0000 Uani . . . . . .
C23 C 0.4287(6) 0.0376(3) 0.2672(3) 0.0289 1.0000 Uani . . . . . .
C24 C 0.5268(7) -0.0145(4) 0.3014(5) 0.0464 1.0000 Uani . . . . . .
C25 C 0.6288(8) 0.0142(5) 0.3600(5) 0.0552 1.0000 Uani . . . . . .
C26 C 0.6334(6) 0.0943(5) 0.3842(4) 0.0417 1.0000 Uani . . . . . .
C27 C 0.5369(6) 0.1479(4) 0.3502(4) 0.0349 1.0000 Uani . . . . . .
C28 C 0.4344(6) 0.1198(4) 0.2922(4) 0.0304 1.0000 Uani . . . . . .
Pd2 Pd 0.44769(3) -0.08499(4) 0.55604(2) 0.0170 1.0000 Uani . . . . . .
I3 I 0.57272(4) -0.19923(4) 0.48733(2) 0.0328 1.0000 Uani . . . . . .
I4 I 0.22285(3) -0.14224(4) 0.49442(2) 0.0294 1.0000 Uani . . . . . .
P2 P 0.36421(12) 0.02961(8) 0.59905(8) 0.0197 1.0000 Uani . . . . . .
N2 N 0.6173(4) -0.0352(2) 0.6260(2) 0.0186 1.0000 Uani . . . . . .
C29 C 0.6223(5) 0.0426(3) 0.6391(3) 0.0185 1.0000 Uani . . . . . .
C30 C 0.5088(5) 0.0927(3) 0.5988(3) 0.0241 1.0000 Uani . . . . . .
C31 C 0.7200(5) -0.0889(3) 0.6619(3) 0.0210 1.0000 Uani . . . . . .
C32 C 0.6973(5) -0.1389(3) 0.7275(3) 0.0249 1.0000 Uani . . . . . .
C33 C 0.8007(6) -0.1882(3) 0.7652(4) 0.0361 1.0000 Uani . . . . . .
C34 C 0.9173(6) -0.1881(4) 0.7381(4) 0.0350 1.0000 Uani . . . . . .
C35 C 0.9357(5) -0.1401(4) 0.6700(4) 0.0343 1.0000 Uani . . . . . .
C36 C 0.8369(5) -0.0886(3) 0.6317(3) 0.0263 1.0000 Uani . . . . . .
C37 C 0.5729(6) -0.1381(4) 0.7589(4) 0.0327 1.0000 Uani . . . . . .
C38 C 0.8587(6) -0.0366(4) 0.5588(4) 0.0345 1.0000 Uani . . . . . .
C39 C 0.7315(5) 0.0873(3) 0.6894(3) 0.0206 1.0000 Uani . . . . . .
C40 C 0.7699(5) 0.1620(3) 0.6611(3) 0.0265 1.0000 Uani . . . . . .
C41 C 0.8760(6) 0.2019(3) 0.7058(4) 0.0349 1.0000 Uani . . . . . .
C42 C 0.9405(6) 0.1707(4) 0.7794(4) 0.0414 1.0000 Uani . . . . . .
C43 C 0.8983(6) 0.0982(4) 0.8089(4) 0.0385 1.0000 Uani . . . . . .
C44 C 0.7965(6) 0.0560(3) 0.7648(3) 0.0299 1.0000 Uani . . . . . .
C45 C 0.3312(5) 0.0292(3) 0.7045(3) 0.0243 1.0000 Uani . . . . . .
C46 C 0.3855(7) 0.0871(4) 0.7623(3) 0.0364 1.0000 Uani . . . . . .
C47 C 0.3550(7) 0.0852(4) 0.8424(4) 0.0421 1.0000 Uani . . . . . .
C48 C 0.2740(8) 0.0257(6) 0.8636(4) 0.0567 1.0000 Uani . . . . . .
C49 C 0.2227(10) -0.0328(7) 0.8066(5) 0.0740 1.0000 Uani . . . . . .
C50 C 0.2527(8) -0.0305(6) 0.7264(4) 0.0580 1.0000 Uani . . . . . .
C51 C 0.2338(5) 0.0849(3) 0.5377(3) 0.0222 1.0000 Uani . . . . . .
C52 C 0.1308(6) 0.1169(4) 0.5719(4) 0.0316 1.0000 Uani . . . . . .
C53 C 0.0336(6) 0.1610(4) 0.5215(4) 0.0381 1.0000 Uani . . . . . .
C54 C 0.0424(6) 0.1736(4) 0.4392(4) 0.0386 1.0000 Uani . . . . . .
C55 C 0.1444(6) 0.1439(4) 0.4053(4) 0.0364 1.0000 Uani . . . . . .
C56 C 0.2399(6) 0.0981(4) 0.4545(4) 0.0321 1.0000 Uani . . . . . .
H21 H 0.1666 0.0133 0.3039 0.0358 1.0000 Uiso . . . . . .
H22 H 0.1956 -0.0829 0.2871 0.0358 1.0000 Uiso . . . . . .
H51 H -0.2262 -0.0790 -0.0951 0.0676 1.0000 Uiso . . . . . .
H61 H -0.4042 -0.0086 -0.0685 0.0863 1.0000 Uiso . . . . . .
H71 H -0.4033 0.0692 0.0520 0.0844 1.0000 Uiso . . . . . .
H91 H -0.0050 -0.1019 -0.0688 0.0582 1.0000 Uiso . . . . . .
H92 H 0.0490 -0.1171 0.0294 0.0582 1.0000 Uiso . . . . . .
H93 H 0.0837 -0.0322 -0.0149 0.0582 1.0000 Uiso . . . . . .
H101 H -0.2849 0.1194 0.1852 0.0856 1.0000 Uiso . . . . . .
H102 H -0.1721 0.0582 0.2309 0.0856 1.0000 Uiso . . . . . .
H103 H -0.1328 0.1395 0.1824 0.0856 1.0000 Uiso . . . . . .
H121 H -0.1294 -0.1422 0.1168 0.0412 1.0000 Uiso . . . . . .
H131 H -0.2811 -0.2303 0.1680 0.0489 1.0000 Uiso . . . . . .
H141 H -0.2923 -0.2351 0.3125 0.0520 1.0000 Uiso . . . . . .
H151 H -0.1508 -0.1551 0.4066 0.0458 1.0000 Uiso . . . . . .
H161 H -0.0017 -0.0621 0.3576 0.0376 1.0000 Uiso . . . . . .
H181 H 0.2228 -0.1709 0.2019 0.0901 1.0000 Uiso . . . . . .
H191 H 0.2833 -0.2903 0.1329 0.1135 1.0000 Uiso . . . . . .
H201 H 0.4254 -0.2807 0.0357 0.0729 1.0000 Uiso . . . . . .
H211 H 0.5146 -0.1511 0.0097 0.1156 1.0000 Uiso . . . . . .
H221 H 0.4574 -0.0323 0.0794 0.0938 1.0000 Uiso . . . . . .
H241 H 0.5247 -0.0733 0.2840 0.0534 1.0000 Uiso . . . . . .
H251 H 0.6991 -0.0242 0.3845 0.0621 1.0000 Uiso . . . . . .
H261 H 0.7067 0.1142 0.4265 0.0492 1.0000 Uiso . . . . . .
H271 H 0.5408 0.2067 0.3674 0.0422 1.0000 Uiso . . . . . .
H281 H 0.3642 0.1585 0.2680 0.0364 1.0000 Uiso . . . . . .
H301 H 0.5023 0.1442 0.6309 0.0288 1.0000 Uiso . . . . . .
H302 H 0.5188 0.1067 0.5406 0.0288 1.0000 Uiso . . . . . .
H331 H 0.7884 -0.2240 0.8129 0.0416 1.0000 Uiso . . . . . .
H341 H 0.9900 -0.2224 0.7670 0.0396 1.0000 Uiso . . . . . .
H351 H 1.0199 -0.1427 0.6487 0.0402 1.0000 Uiso . . . . . .
H371 H 0.5766 -0.1780 0.8056 0.0392 1.0000 Uiso . . . . . .
H372 H 0.5564 -0.0819 0.7791 0.0392 1.0000 Uiso . . . . . .
H373 H 0.5015 -0.1538 0.7133 0.0392 1.0000 Uiso . . . . . .
H381 H 0.9487 -0.0455 0.5474 0.0424 1.0000 Uiso . . . . . .
H382 H 0.8468 0.0224 0.5718 0.0424 1.0000 Uiso . . . . . .
H383 H 0.7950 -0.0524 0.5089 0.0424 1.0000 Uiso . . . . . .
H401 H 0.7218 0.1868 0.6092 0.0321 1.0000 Uiso . . . . . .
H411 H 0.9063 0.2544 0.6841 0.0422 1.0000 Uiso . . . . . .
H421 H 1.0167 0.2002 0.8108 0.0486 1.0000 Uiso . . . . . .
H431 H 0.9426 0.0760 0.8631 0.0440 1.0000 Uiso . . . . . .
H441 H 0.7684 0.0028 0.7863 0.0350 1.0000 Uiso . . . . . .
H461 H 0.4458 0.1297 0.7467 0.0434 1.0000 Uiso . . . . . .
H471 H 0.3921 0.1271 0.8841 0.0501 1.0000 Uiso . . . . . .
H481 H 0.2518 0.0246 0.9209 0.0696 1.0000 Uiso . . . . . .
H491 H 0.1646 -0.0766 0.8225 0.0914 1.0000 Uiso . . . . . .
H501 H 0.2162 -0.0728 0.6849 0.0712 1.0000 Uiso . . . . . .
H521 H 0.1264 0.1085 0.6319 0.0386 1.0000 Uiso . . . . . .
H531 H -0.0417 0.1833 0.5450 0.0460 1.0000 Uiso . . . . . .
H541 H -0.0273 0.2052 0.4035 0.0450 1.0000 Uiso . . . . . .
H551 H 0.1503 0.1549 0.3459 0.0430 1.0000 Uiso . . . . . .
H561 H 0.3132 0.0746 0.4297 0.0384 1.0000 Uiso . . . . . .

loop_
_atom_site_aniso_label
_atom_site_aniso_U_11
_atom_site_aniso_U_22
_atom_site_aniso_U_33
_atom_site_aniso_U_23
_atom_site_aniso_U_13
_atom_site_aniso_U_12
Pd1 0.0326(2) 0.01757(17) 0.01801(17) -0.00037(14) 0.00454(15) -0.00074(15)
I1 0.0595(3) 0.02719(18) 0.0402(2) 0.00640(16) -0.01145(19) -0.00137(18)
I2 0.0496(2) 0.02970(18) 0.03216(18) -0.00393(15) 0.02091(16) -0.00804(16)
P1 0.0280(7) 0.0224(6) 0.0234(6) 0.0013(5) 0.0070(5) 0.0008(5)
N1 0.026(2) 0.023(2) 0.024(2) -0.0002(16) 0.0023(17) 0.0051(17)
C1 0.027(3) 0.021(2) 0.027(2) 0.004(2) 0.008(2) 0.006(2)
C2 0.030(3) 0.037(3) 0.022(2) 0.006(2) 0.008(2) 0.005(2)
C3 0.027(3) 0.032(3) 0.031(3) 0.011(2) -0.005(2) 0.000(2)
C4 0.050(4) 0.038(3) 0.026(3) 0.007(2) -0.008(3) -0.019(3)
C5 0.061(5) 0.070(5) 0.037(4) 0.021(4) -0.016(3) -0.023(4)
C6 0.068(6) 0.088(7) 0.060(5) 0.031(5) -0.019(5) -0.017(5)
C7 0.035(4) 0.059(5) 0.117(8) 0.042(5) 0.015(4) 0.015(4)
C8 0.035(3) 0.039(4) 0.062(4) 0.022(3) 0.012(3) 0.012(3)
C9 0.074(5) 0.036(4) 0.034(3) -0.011(3) 0.015(3) -0.018(3)
C10 0.069(5) 0.051(5) 0.093(7) 0.015(4) 0.043(5) 0.033(4)
C11 0.024(2) 0.022(3) 0.034(3) 0.002(2) 0.010(2) 0.006(2)
C12 0.042(3) 0.025(3) 0.037(3) -0.001(2) 0.001(2) -0.001(2)
C13 0.038(3) 0.029(3) 0.056(4) 0.010(3) 0.008(3) -0.009(3)
C14 0.039(3) 0.030(3) 0.062(4) 0.010(3) 0.022(3) -0.002(3)
C15 0.036(3) 0.034(3) 0.045(3) 0.010(3) 0.027(3) 0.008(3)
C16 0.030(3) 0.035(3) 0.029(3) 0.004(2) 0.009(2) 0.004(2)
C17 0.033(3) 0.022(2) 0.035(3) -0.004(2) 0.010(2) -0.002(2)
C18 0.080(6) 0.027(3) 0.118(8) -0.010(4) 0.068(6) -0.007(4)
C19 0.093(7) 0.026(4) 0.165(11) -0.021(5) 0.074(8) -0.009(4)
C20 0.060(5) 0.037(4) 0.085(6) -0.015(4) 0.026(4) 0.009(3)
C21 0.145(10) 0.045(5) 0.099(7) -0.006(5) 0.088(8) 0.018(5)
C22 0.108(7) 0.031(4) 0.096(7) -0.011(4) 0.072(6) -0.003(4)
C23 0.033(3) 0.029(3) 0.025(3) 0.002(2) 0.008(2) 0.000(2)
C24 0.046(4) 0.033(3) 0.054(4) -0.004(3) -0.009(3) 0.012(3)
C25 0.053(4) 0.054(4) 0.048(4) -0.006(3) -0.023(3) 0.020(4)
C26 0.033(3) 0.063(4) 0.027(3) -0.006(3) -0.002(2) 0.000(3)
C27 0.046(3) 0.030(3) 0.030(3) -0.006(2) 0.009(2) -0.007(3)
C28 0.034(3) 0.028(3) 0.029(3) -0.003(2) 0.004(2) 0.004(2)
Pd2 0.01879(16) 0.01512(16) 0.01664(16) -0.00184(13) 0.00172(12) -0.00172(13)
I3 0.03273(18) 0.02277(16) 0.0446(2) -0.01103(15) 0.01109(15) -0.00186(14)
I4 0.02221(15) 0.02941(17) 0.03436(18) -0.00941(14) -0.00229(13) -0.00463(13)
P2 0.0212(6) 0.0198(6) 0.0180(6) -0.0031(5) 0.0029(5) 0.0007(5)
N2 0.0184(19) 0.0163(19) 0.0206(19) -0.0002(15) 0.0018(15) -0.0048(15)
C29 0.021(2) 0.019(2) 0.016(2) 0.0001(17) 0.0041(17) -0.0030(18)
C30 0.025(2) 0.018(2) 0.030(2) -0.003(2) 0.004(2) -0.0007(19)
C31 0.020(2) 0.017(2) 0.023(2) 0.0026(19) -0.0036(17) -0.0024(19)
C32 0.028(2) 0.016(2) 0.029(2) 0.004(2) -0.001(2) 0.001(2)
C33 0.043(3) 0.020(3) 0.041(3) 0.006(2) -0.005(3) -0.002(2)
C34 0.029(3) 0.027(3) 0.042(3) -0.003(2) -0.012(2) 0.004(2)
C35 0.023(2) 0.029(3) 0.048(3) -0.006(3) -0.002(2) 0.001(2)
C36 0.026(2) 0.022(2) 0.029(2) -0.007(2) 0.0002(19) -0.001(2)
C37 0.036(3) 0.029(3) 0.033(3) 0.011(2) 0.005(2) 0.000(2)
C38 0.033(3) 0.036(3) 0.037(3) -0.003(2) 0.013(2) -0.004(2)
C39 0.025(2) 0.016(2) 0.021(2) 0.0002(19) 0.0051(18) -0.0030(19)
C40 0.031(3) 0.022(2) 0.027(2) 0.000(2) 0.007(2) -0.004(2)
C41 0.047(3) 0.022(3) 0.036(3) -0.004(2) 0.009(3) -0.018(2)
C42 0.040(3) 0.037(3) 0.045(3) -0.009(3) -0.001(3) -0.015(3)
C43 0.045(3) 0.034(3) 0.031(3) -0.004(2) -0.010(3) -0.004(3)
C44 0.039(3) 0.024(2) 0.025(3) -0.003(2) -0.001(2) -0.009(2)
C45 0.022(2) 0.032(3) 0.019(2) -0.002(2) 0.0007(18) 0.003(2)
C46 0.054(4) 0.029(3) 0.026(3) -0.003(2) 0.005(2) -0.002(3)
C47 0.055(4) 0.044(3) 0.026(3) -0.002(3) 0.004(3) 0.001(3)
C48 0.065(5) 0.084(6) 0.025(3) -0.006(3) 0.019(3) -0.016(4)
C49 0.087(7) 0.106(7) 0.035(4) -0.022(4) 0.029(4) -0.060(6)
C50 0.058(4) 0.090(6) 0.030(3) -0.020(4) 0.019(3) -0.043(4)
C51 0.021(2) 0.018(2) 0.027(2) -0.003(2) 0.0038(19) -0.0041(19)
C52 0.028(3) 0.036(3) 0.032(3) -0.001(2) 0.009(2) 0.004(2)
C53 0.035(3) 0.035(3) 0.045(3) 0.011(3) 0.009(2) 0.009(3)
C54 0.033(3) 0.033(3) 0.046(3) 0.002(3) -0.003(3) 0.005(2)
C55 0.042(3) 0.036(3) 0.029(3) 0.003(2) 0.001(2) 0.007(3)
C56 0.037(3) 0.029(3) 0.030(3) -0.003(2) 0.005(2) 0.010(2)

loop_
_atom_type_symbol
_atom_type_scat_dispersion_real
_atom_type_scat_dispersion_imag
_atom_type_scat_Cromer_Mann_a1
_atom_type_scat_Cromer_Mann_b1
_atom_type_scat_Cromer_Mann_a2
_atom_type_scat_Cromer_Mann_b2
_atom_type_scat_Cromer_Mann_a3
_atom_type_scat_Cromer_Mann_b3
_atom_type_scat_Cromer_Mann_a4
_atom_type_scat_Cromer_Mann_b4
_atom_type_scat_Cromer_Mann_c
_atom_type_scat_source
'C   ' 0.0020 0.0020 2.3100 20.8439 1.0200 10.2075 1.5886 0.5687 0.8650 51.6512 0.2156 International_Tables_Vol_IV_Table_2.2B
'H   ' 0.0000 0.0000 0.4930 10.5109 0.3229 26.1257 0.1402 3.1424 0.0408 57.7997 0.0030 International_Tables_Vol_IV_Table_2.2B
'I   ' -0.7260 1.8120 20.1472 4.3470 18.9949 0.3814 7.5138 27.7660 2.2735 66.8776 4.0712 International_Tables_Vol_IV_Table_2.2B
'N   ' 0.0040 0.0030 12.2126 0.0057 3.1322 9.8933 2.0125 28.9975 1.1663 0.5826 -11.5290 International_Tables_Vol_IV_Table_2.2B
'P   ' 0.0900 0.0950 6.4345 1.9067 4.1791 27.1570 1.7800 0.5260 1.4908 68.1645 1.1149 International_Tables_Vol_IV_Table_2.2B
'Pd  ' -1.1770 1.0070 19.3319 0.6987 15.5017 7.9893 5.2954 25.2052 0.6058 76.8986 5.2659 International_Tables_Vol_IV_Table_2.2B

loop_
_geom_angle_atom_site_label_1
_geom_angle_site_symmetry_1
_geom_angle_atom_site_label_2
_geom_angle_site_symmetry_2
_geom_angle_atom_site_label_3
_geom_angle_site_symmetry_3
_geom_angle
_geom_angle_publ_flag
I1 . Pd1 . I2 . 89.699(19) yes
I1 . Pd1 . P1 . 173.17(4) yes
I2 . Pd1 . P1 . 93.98(4) yes
I1 . Pd1 . N1 . 95.70(12) yes
I2 . Pd1 . N1 . 173.12(12) yes
P1 . Pd1 . N1 . 81.09(12) yes
Pd1 . P1 . C2 . 98.53(18) yes
Pd1 . P1 . C17 . 114.9(2) yes
C2 . P1 . C17 . 105.8(3) yes
Pd1 . P1 . C23 . 121.64(19) yes
C2 . P1 . C23 . 105.2(3) yes
C17 . P1 . C23 . 108.5(3) yes
Pd1 . N1 . C1 . 121.0(4) yes
Pd1 . N1 . C3 . 118.2(3) yes
C1 . N1 . C3 . 120.8(5) yes
N1 . C1 . C2 . 117.4(5) yes
N1 . C1 . C11 . 125.4(5) yes
C2 . C1 . C11 . 117.2(4) yes
C1 . C2 . P1 . 108.2(4) yes
C1 . C2 . H22 . 109.785 no
P1 . C2 . H22 . 109.785 no
C1 . C2 . P1 . 108.2(4) yes
C1 . C2 . H21 . 109.785 no
P1 . C2 . H21 . 109.785 no
N1 . C3 . C4 . 116.4(5) yes
N1 . C3 . C8 . 119.7(6) yes
C4 . C3 . C8 . 123.9(6) yes
C3 . C4 . C5 . 117.3(7) yes
C3 . C4 . C9 . 121.8(5) yes
C5 . C4 . C9 . 120.9(7) yes
C4 . C5 . C6 . 120.5(9) yes
C4 . C5 . H51 . 119.759 no
C6 . C5 . H51 . 119.757 no
C5 . C6 . C7 . 123.3(8) yes
C5 . C6 . H61 . 118.339 no
C7 . C6 . H61 . 118.323 no
C6 . C7 . C8 . 120.5(8) yes
C6 . C7 . H71 . 119.739 no
C8 . C7 . H71 . 119.725 no
C7 . C8 . C3 . 114.2(7) yes
C7 . C8 . C10 . 123.7(7) yes
C3 . C8 . C10 . 122.1(7) yes
C4 . C9 . H92 . 109.466 no
C4 . C9 . H93 . 109.467 no
H92 . C9 . H93 . 109.476 no
C4 . C9 . H91 . 109.466 no
C8 . C10 . H102 . 109.466 no
C8 . C10 . H103 . 109.466 no
H102 . C10 . H103 . 109.477 no
C8 . C10 . H101 . 109.466 no
C1 . C11 . C12 . 123.1(5) yes
C1 . C11 . C16 . 116.6(5) yes
C12 . C11 . C16 . 120.3(5) yes
C11 . C12 . C13 . 119.3(6) yes
C11 . C12 . H121 . 120.374 no
C13 . C12 . H121 . 120.373 no
C12 . C13 . C14 . 120.8(6) yes
C12 . C13 . H131 . 119.620 no
C14 . C13 . H131 . 119.619 no
C13 . C14 . C15 . 120.1(6) yes
C13 . C14 . H141 . 119.961 no
C15 . C14 . H141 . 119.961 no
C14 . C15 . C16 . 120.7(6) yes
C14 . C15 . H151 . 119.638 no
C16 . C15 . H151 . 119.638 no
C11 . C16 . C15 . 118.9(6) yes
C11 . C16 . H161 . 120.559 no
C15 . C16 . H161 . 120.559 no
P1 . C17 . C18 . 122.7(5) yes
P1 . C17 . C22 . 118.5(5) yes
C18 . C17 . C22 . 118.6(6) yes
C17 . C18 . C19 . 120.4(7) yes
C17 . C18 . H181 . 119.805 no
C19 . C18 . H181 . 119.805 no
C18 . C19 . C20 . 120.8(8) yes
C18 . C19 . H191 . 119.575 no
C20 . C19 . H191 . 119.575 no
C19 . C20 . C21 . 119.0(7) yes
C19 . C20 . H201 . 120.487 no
C21 . C20 . H201 . 120.488 no
C20 . C21 . C22 . 120.3(8) yes
C20 . C21 . H211 . 119.832 no
C22 . C21 . H211 . 119.833 no
C21 . C22 . C17 . 120.8(8) yes
C21 . C22 . H221 . 119.610 no
C17 . C22 . H221 . 119.610 no
P1 . C23 . C24 . 121.5(5) yes
P1 . C23 . C28 . 119.7(4) yes
C24 . C23 . C28 . 118.7(6) yes
C23 . C24 . C25 . 120.4(6) yes
C23 . C24 . H241 . 119.779 no
C25 . C24 . H241 . 119.779 no
C24 . C25 . C26 . 120.5(6) yes
C24 . C25 . H251 . 119.727 no
C26 . C25 . H251 . 119.727 no
C25 . C26 . C27 . 120.1(6) yes
C25 . C26 . H261 . 119.969 no
C27 . C26 . H261 . 119.971 no
C26 . C27 . C28 . 119.8(6) yes
C26 . C27 . H271 . 120.080 no
C28 . C27 . H271 . 120.080 no
C23 . C28 . C27 . 120.4(5) yes
C23 . C28 . H281 . 119.779 no
C27 . C28 . H281 . 119.779 no
I3 . Pd2 . I4 . 93.519(16) yes
I3 . Pd2 . P2 . 167.91(4) yes
I4 . Pd2 . P2 . 92.77(4) yes
I3 . Pd2 . N2 . 94.10(11) yes
I4 . Pd2 . N2 . 169.75(11) yes
P2 . Pd2 . N2 . 81.03(12) yes
Pd2 . P2 . C30 . 96.05(16) yes
Pd2 . P2 . C45 . 116.24(19) yes
C30 . P2 . C45 . 106.8(2) yes
Pd2 . P2 . C51 . 123.11(17) yes
C30 . P2 . C51 . 105.6(2) yes
C45 . P2 . C51 . 106.7(2) yes
Pd2 . N2 . C29 . 118.5(3) yes
Pd2 . N2 . C31 . 119.6(3) yes
C29 . N2 . C31 . 121.8(4) yes
N2 . C29 . C30 . 117.2(4) yes
N2 . C29 . C39 . 125.7(4) yes
C30 . C29 . C39 . 117.1(4) yes
C29 . C30 . P2 . 106.7(3) yes
C29 . C30 . H302 . 110.167 no
P2 . C30 . H302 . 110.167 no
C29 . C30 . P2 . 106.7(3) yes
C29 . C30 . H301 . 110.167 no
P2 . C30 . H301 . 110.167 no
N2 . C31 . C32 . 117.4(4) yes
N2 . C31 . C36 . 119.6(4) yes
C32 . C31 . C36 . 122.9(5) yes
C31 . C32 . C33 . 117.1(5) yes
C31 . C32 . C37 . 122.1(5) yes
C33 . C32 . C37 . 120.8(5) yes
C32 . C33 . C34 . 121.4(5) yes
C32 . C33 . H331 . 119.291 no
C34 . C33 . H331 . 119.291 no
C33 . C34 . C35 . 120.3(5) yes
C33 . C34 . H341 . 119.836 no
C35 . C34 . H341 . 119.836 no
C34 . C35 . C36 . 120.4(5) yes
C34 . C35 . H351 . 119.816 no
C36 . C35 . H351 . 119.818 no
C35 . C36 . C31 . 117.8(5) yes
C35 . C36 . C38 . 119.7(5) yes
C31 . C36 . C38 . 122.5(5) yes
C32 . C37 . H372 . 109.467 no
C32 . C37 . H373 . 109.467 no
H372 . C37 . H373 . 109.476 no
C32 . C37 . H371 . 109.467 no
C36 . C38 . H382 . 109.467 no
C36 . C38 . H383 . 109.466 no
H382 . C38 . H383 . 109.476 no
C36 . C38 . H381 . 109.466 no
C29 . C39 . C40 . 119.0(4) yes
C29 . C39 . C44 . 121.7(4) yes
C40 . C39 . C44 . 119.3(5) yes
C39 . C40 . C41 . 119.1(5) yes
C39 . C40 . H401 . 120.427 no
C41 . C40 . H401 . 120.428 no
C40 . C41 . C42 . 121.5(5) yes
C40 . C41 . H411 . 119.256 no
C42 . C41 . H411 . 119.255 no
C41 . C42 . C43 . 118.9(5) yes
C41 . C42 . H421 . 120.531 no
C43 . C42 . H421 . 120.532 no
C42 . C43 . C44 . 120.9(6) yes
C42 . C43 . H431 . 119.546 no
C44 . C43 . H431 . 119.547 no
C39 . C44 . C43 . 120.1(5) yes
C39 . C44 . H441 . 119.927 no
C43 . C44 . H441 . 119.927 no
P2 . C45 . C46 . 121.6(4) yes
P2 . C45 . C50 . 118.0(4) yes
C46 . C45 . C50 . 120.4(5) yes
C45 . C46 . C47 . 119.4(6) yes
C45 . C46 . H461 . 120.296 no
C47 . C46 . H461 . 120.296 no
C46 . C47 . C48 . 119.9(6) yes
C46 . C47 . H471 . 120.073 no
C48 . C47 . H471 . 120.073 no
C47 . C48 . C49 . 120.5(6) yes
C47 . C48 . H481 . 119.744 no
C49 . C48 . H481 . 119.744 no
C48 . C49 . C50 . 119.5(7) yes
C48 . C49 . H491 . 120.239 no
C50 . C49 . H491 . 120.239 no
C49 . C50 . C45 . 120.3(7) yes
C49 . C50 . H501 . 119.858 no
C45 . C50 . H501 . 119.858 no
P2 . C51 . C52 . 122.0(4) yes
P2 . C51 . C56 . 118.2(4) yes
C52 . C51 . C56 . 119.8(5) yes
C51 . C52 . C53 . 119.5(6) yes
C51 . C52 . H521 . 120.267 no
C53 . C52 . H521 . 120.266 no
C52 . C53 . C54 . 119.6(6) yes
C52 . C53 . H531 . 120.199 no
C54 . C53 . H531 . 120.198 no
C53 . C54 . C55 . 121.4(6) yes
C53 . C54 . H541 . 119.286 no
C55 . C54 . H541 . 119.286 no
C54 . C55 . C56 . 119.4(6) yes
C54 . C55 . H551 . 120.308 no
C56 . C55 . H551 . 120.307 no
C55 . C56 . C51 . 120.3(5) yes
C55 . C56 . H561 . 119.843 no
C51 . C56 . H561 . 119.842 no

loop_
_geom_bond_atom_site_label_1
_geom_bond_site_symmetry_1
_geom_bond_atom_site_label_2
_geom_bond_site_symmetry_2
_geom_bond_distance
_geom_bond_publ_flag
Pd1 . I1 . 2.6261(6) yes
Pd1 . I2 . 2.5767(5) yes
Pd1 . P1 . 2.2293(14) yes
Pd1 . N1 . 2.107(5) yes
P1 . C2 . 1.843(6) yes
P1 . C17 . 1.808(6) yes
P1 . C23 . 1.799(6) yes
N1 . C1 . 1.283(7) yes
N1 . C3 . 1.446(7) yes
C1 . C2 . 1.500(8) yes
C1 . C11 . 1.501(7) yes
C2 . H22 . 1.000 no
C2 . H21 . 1.000 no
C3 . C4 . 1.433(9) yes
C3 . C8 . 1.380(9) yes
C4 . C5 . 1.390(10) yes
C4 . C9 . 1.465(11) yes
C5 . C6 . 1.319(15) yes
C5 . H51 . 1.000 no
C6 . C7 . 1.373(16) yes
C6 . H61 . 1.000 no
C7 . C8 . 1.459(12) yes
C7 . H71 . 1.000 no
C8 . C10 . 1.476(13) yes
C9 . H92 . 1.000 no
C9 . H93 . 1.000 no
C9 . H91 . 1.000 no
C10 . H102 . 1.000 no
C10 . H103 . 1.000 no
C10 . H101 . 1.000 no
C11 . C12 . 1.380(8) yes
C11 . C16 . 1.412(8) yes
C12 . C13 . 1.394(9) yes
C12 . H121 . 1.000 no
C13 . C14 . 1.392(10) yes
C13 . H131 . 1.000 no
C14 . C15 . 1.358(10) yes
C14 . H141 . 1.000 no
C15 . C16 . 1.403(8) yes
C15 . H151 . 1.000 no
C16 . H161 . 1.000 no
C17 . C18 . 1.364(9) yes
C17 . C22 . 1.375(9) yes
C18 . C19 . 1.399(11) yes
C18 . H181 . 1.000 no
C19 . C20 . 1.351(13) yes
C19 . H191 . 1.000 no
C20 . C21 . 1.375(13) yes
C20 . H201 . 1.000 no
C21 . C22 . 1.385(11) yes
C21 . H211 . 1.000 no
C22 . H221 . 1.000 no
C23 . C24 . 1.381(9) yes
C23 . C28 . 1.401(8) yes
C24 . C25 . 1.394(10) yes
C24 . H241 . 1.000 no
C25 . C26 . 1.366(11) yes
C25 . H251 . 1.000 no
C26 . C27 . 1.384(10) yes
C26 . H261 . 1.000 no
C27 . C28 . 1.390(8) yes
C27 . H271 . 1.000 no
C28 . H281 . 1.000 no
Pd2 . I3 . 2.6335(5) yes
Pd2 . I4 . 2.5803(5) yes
Pd2 . P2 . 2.2276(13) yes
Pd2 . N2 . 2.113(4) yes
P2 . C30 . 1.832(5) yes
P2 . C45 . 1.813(5) yes
P2 . C51 . 1.801(5) yes
N2 . C29 . 1.288(6) yes
N2 . C31 . 1.437(6) yes
C29 . C30 . 1.504(7) yes
C29 . C39 . 1.488(6) yes
C30 . H302 . 1.000 no
C30 . H301 . 1.000 no
C31 . C32 . 1.398(7) yes
C31 . C36 . 1.391(7) yes
C32 . C33 . 1.408(8) yes
C32 . C37 . 1.475(8) yes
C33 . C34 . 1.364(9) yes
C33 . H331 . 1.000 no
C34 . C35 . 1.399(9) yes
C34 . H341 . 1.000 no
C35 . C36 . 1.401(8) yes
C35 . H351 . 1.000 no
C36 . C38 . 1.511(8) yes
C37 . H372 . 1.000 no
C37 . H373 . 1.000 no
C37 . H371 . 1.000 no
C38 . H382 . 1.000 no
C38 . H383 . 1.000 no
C38 . H381 . 1.000 no
C39 . C40 . 1.387(7) yes
C39 . C44 . 1.403(7) yes
C40 . C41 . 1.389(8) yes
C40 . H401 . 1.000 no
C41 . C42 . 1.378(9) yes
C41 . H411 . 1.000 no
C42 . C43 . 1.378(9) yes
C42 . H421 . 1.000 no
C43 . C44 . 1.372(8) yes
C43 . H431 . 1.000 no
C44 . H441 . 1.000 no
C45 . C46 . 1.392(8) yes
C45 . C50 . 1.360(9) yes
C46 . C47 . 1.398(8) yes
C46 . H461 . 1.000 no
C47 . C48 . 1.371(11) yes
C47 . H471 . 1.000 no
C48 . C49 . 1.382(11) yes
C48 . H481 . 1.000 no
C49 . C50 . 1.397(10) yes
C49 . H491 . 1.000 no
C50 . H501 . 1.000 no
C51 . C52 . 1.394(7) yes
C51 . C56 . 1.389(8) yes
C52 . C53 . 1.401(8) yes
C52 . H521 . 1.000 no
C53 . C54 . 1.378(9) yes
C53 . H531 . 1.000 no
C54 . C55 . 1.370(9) yes
C54 . H541 . 1.000 no
C55 . C56 . 1.394(8) yes
C55 . H551 . 1.000 no
C56 . H561 . 1.000 no
